data_4034175
loop_
_publ_author_name
'Zhou, Jing'
'Zhang, Hong'
'Chen, Xue-Lian'
'Qu, Ya-Li'
'Zhu, Qianqian'
'Feng, Chen-Guo'
'Chen, Ya-Jing'

_publ_section_title
;
 Regio- and Diastereoselective Access to 4-Imidazolidinones via an
 Aza-Mannich Initiated Cyclization of Sulfamate-Derived Cyclic Imines with
 \a-Halo Hydroxamates.
;
_journal_issue 14
_journal_name_full 'The Journal of organic chemistry'
_journal_page_first 9179
_journal_page_last 9187
_journal_paper_doi 10.1021/acs.joc.9b01128
_journal_volume 84
_journal_year 2019
_chemical_formula_sum 'C16 H13 Br N2 O5 S'
_chemical_formula_weight 425.25
_space_group_crystal_system monoclinic
_space_group_IT_number 14
_space_group_name_Hall '-P 2yn'
_space_group_name_H-M_alt 'P 1 21/n 1'
_atom_sites_solution_hydrogens geom
_cell_angle_alpha 90
_cell_angle_beta 106.3020(10)
_cell_angle_gamma 90
_cell_formula_units_Z 4
_cell_length_a 10.5457(3)
_cell_length_b 12.6300(4)
_cell_length_c 12.6514(4)
_cell_measurement_reflns_used 8650
_cell_measurement_temperature 158.(2)
_cell_measurement_theta_max 72.4015
_cell_measurement_theta_min 3.4994
_cell_volume 1617.32(9)
_computing_cell_refinement 'SAINT V8.38A (Bruker AXS Inc., 2017)'
_computing_data_reduction 'SAINT V8.38A (Bruker AXS Inc., 2017)'
_computing_molecular_graphics 'shelXle (C.B. Huebschle, rev 882)'
_computing_structure_refinement 'SHELXL-2017/1 (Sheldrick, 2017)'
_computing_structure_solution 'SHELXT 2014/5 (Sheldrick, 2014)'
_diffrn_ambient_temperature 158.(2)
_diffrn_detector_area_resol_mean 7.3910
_diffrn_measured_fraction_theta_full 0.977
_diffrn_measured_fraction_theta_max 0.977
_diffrn_measurement_device_type 'D8 venture'
_diffrn_radiation_type 'cu k\a'
_diffrn_radiation_wavelength 1.54178
_diffrn_reflns_av_R_equivalents 0.0402
_diffrn_reflns_av_unetI/netI 0.0418
_diffrn_reflns_limit_h_max 13
_diffrn_reflns_limit_h_min -8
_diffrn_reflns_limit_k_max 15
_diffrn_reflns_limit_k_min -13
_diffrn_reflns_limit_l_max 14
_diffrn_reflns_limit_l_min -15
_diffrn_reflns_number 9558
_diffrn_reflns_theta_full 72.39
_diffrn_reflns_theta_max 72.39
_diffrn_reflns_theta_min 4.84
_exptl_absorpt_coefficient_mu 4.967
_exptl_absorpt_correction_T_max 0.64
_exptl_absorpt_correction_T_min 0.32
_exptl_absorpt_correction_type multi-scan
_exptl_absorpt_process_details
;
SADABS-2016/2 - Bruker AXS area detector scaling and absorption correction
;
_exptl_crystal_colour 'clear light colourless'
_exptl_crystal_density_diffrn 1.746
_exptl_crystal_density_method 'not measured'
_exptl_crystal_description block
_exptl_crystal_F_000 856
_exptl_crystal_size_max 0.130
_exptl_crystal_size_mid 0.100
_exptl_crystal_size_min 0.100
_refine_diff_density_max 0.509
_refine_diff_density_min -0.691
_refine_ls_extinction_method none
_refine_ls_goodness_of_fit_ref 0.956
_refine_ls_hydrogen_treatment constr
_refine_ls_matrix_type full
_refine_ls_number_parameters 226
_refine_ls_number_reflns 3132
_refine_ls_number_restraints 0
_refine_ls_restrained_S_all 0.956
_refine_ls_R_factor_all 0.0331
_refine_ls_R_factor_gt 0.0316
_refine_ls_shift/su_max 0.001
_refine_ls_shift/su_mean 0.000
_refine_ls_structure_factor_coef Fsqd
_refine_ls_weighting_details 'w=1/[\s^2^(Fo^2^)+(0.1000P)^2^] where P=(Fo^2^+2Fc^2^)/3'
_refine_ls_weighting_scheme calc
_refine_ls_wR_factor_gt 0.1093
_refine_ls_wR_factor_ref 0.1125
_reflns_number_gt 2961
_reflns_number_total 3132
_reflns_threshold_expression 'I > 2\s(I)'
_cod_data_source_file jo9b01128_si_001.cif
_cod_data_source_block 20190125FCG448
_cod_depositor_comments
;
The following automatic conversions were performed:

data item '_exptl_absorpt_correction_type' value 'Multi-Scan' was
changed to 'multi-scan' in accordance with the
/home/data/users/saulius/crontab/automatic-downloads/current/ACS/lib/dictionaries/cif_core.dic
dictionary named 'cif_core.dic' version 2.4.2 last updated on
2011-04-26.

Automatic conversion script
Id: cif_fix_values 6909 2019-04-08 15:41:33Z antanas 
;
_cod_database_code 4034175

loop_
_space_group_symop_operation_xyz
'x, y, z'
'-x+1/2, y+1/2, -z+1/2'
'-x, -y, -z'
'x-1/2, -y-1/2, z-1/2'

loop_
_atom_site_type_symbol
_atom_site_label
_atom_site_fract_x
_atom_site_fract_y
_atom_site_fract_z
_atom_site_U_iso_or_equiv
_atom_site_adp_type
_atom_site_calc_flag
_atom_site_refinement_flags_adp
_atom_site_refinement_flags_posn
_atom_site_occupancy
Br Br1 -0.12218(2) 0.65959(2) 0.61214(2) 0.02665(14) Uani d . . 1
S S1 0.51507(4) 0.48967(4) 0.84977(4) 0.01959(15) Uani d . . 1
O O1 0.29722(12) 0.57971(10) 0.46014(10) 0.0208(3) Uani d . . 1
O O2 0.56139(14) 0.65287(10) 0.50293(13) 0.0246(3) Uani d . . 1
O O3 0.64938(14) 0.50054(12) 0.91113(12) 0.0277(3) Uani d . . 1
O O4 0.43829(13) 0.39958(10) 0.85835(11) 0.0261(3) Uani d . . 1
O O5 0.44316(11) 0.59216(10) 0.88027(10) 0.0205(3) Uani d . . 1
N N1 0.39019(14) 0.58704(12) 0.56258(12) 0.0193(3) Uani d . . 1
N N2 0.50282(14) 0.50713(11) 0.72057(12) 0.0175(3) Uani d . . 1
C C1 0.0985(2) 0.67633(15) 0.80269(18) 0.0238(4) Uani d . . 1
H H1 0.03969 0.713306 0.834325 0.029 Uiso calc U R 1
C C2 0.05622(18) 0.64069(14) 0.69470(16) 0.0201(4) Uani d . . 1
C C3 0.14109(17) 0.58808(13) 0.64590(15) 0.0188(4) Uani d . . 1
H H3 0.109729 0.562729 0.572462 0.023 Uiso calc U R 1
C C4 0.27268(15) 0.57285(13) 0.70571(14) 0.0160(3) Uani d . . 1
C C5 0.36626(16) 0.52000(14) 0.64867(15) 0.0174(3) Uani d . . 1
H H4 0.329835 0.450028 0.61736 0.021 Uiso calc U R 1
C C6 0.2395(2) 0.68348(15) 0.42196(18) 0.0245(4) Uani d . . 1
H H6 0.306143 0.730823 0.405263 0.029 Uiso calc U R 1
H H5 0.204326 0.717539 0.478374 0.029 Uiso calc U R 1
C C7 0.1308(2) 0.66009(12) 0.32026(17) 0.0206(4) Uani d . . 1
C C8 0.1612(2) 0.63132(16) 0.22383(17) 0.0264(4) Uani d . . 1
H H7 0.250846 0.628124 0.222728 0.032 Uiso calc U R 1
C C9 0.0613(2) 0.60741(17) 0.12969(19) 0.0354(5) Uani d . . 1
H H10 0.082401 0.586852 0.064403 0.042 Uiso calc U R 1
C C10 -0.0705(2) 0.61350(16) 0.1307(2) 0.0396(6) Uani d . . 1
H H2 -0.139188 0.596926 0.066154 0.048 Uiso calc U R 1
C C11 0.59267(16) 0.58437(14) 0.68999(14) 0.0196(4) Uani d . . 1
H H11 0.679092 0.551793 0.693319 0.024 Uiso calc U R 1
H H12 0.607048 0.647281 0.738604 0.024 Uiso calc U R 1
C C12 0.51792(17) 0.61285(13) 0.57342(15) 0.0180(4) Uani d . . 1
C C13 -0.1010(2) 0.64364(17) 0.2255(2) 0.0346(5) Uani d . . 1
H H8 -0.190742 0.649274 0.22582 0.042 Uiso calc U R 1
C C14 -0.0005(2) 0.66576(14) 0.3207(2) 0.0263(5) Uani d . . 1
H H9 -0.021862 0.684838 0.38633 0.032 Uiso calc U R 1
C C15 0.31266(17) 0.60659(14) 0.81412(15) 0.0189(4) Uani d . . 1
C C16 0.2273(2) 0.65733(14) 0.86359(18) 0.0232(4) Uani d . . 1
H H13 0.257214 0.678751 0.938474 0.028 Uiso calc U R 1

loop_
_atom_site_aniso_label
_atom_site_aniso_U_11
_atom_site_aniso_U_22
_atom_site_aniso_U_33
_atom_site_aniso_U_12
_atom_site_aniso_U_13
_atom_site_aniso_U_23
Br1 0.01356(19) 0.03241(19) 0.0333(2) 0.00159(6) 0.00536(12) 0.00564(7)
S1 0.0150(2) 0.0279(3) 0.0151(3) 0.00330(15) 0.00309(18) 0.00171(16)
O1 0.0220(6) 0.0239(6) 0.0128(6) 0.0032(5) -0.0010(5) -0.0002(5)
O2 0.0241(8) 0.0293(7) 0.0246(8) 0.0016(5) 0.0137(6) 0.0025(5)
O3 0.0167(7) 0.0455(8) 0.0192(7) 0.0039(6) 0.0023(5) 0.0007(6)
O4 0.0270(7) 0.0270(7) 0.0244(7) 0.0015(5) 0.0071(5) 0.0063(5)
O5 0.0152(6) 0.0289(6) 0.0155(6) 0.0016(5) 0.0010(4) -0.0048(5)
N1 0.0168(7) 0.0272(8) 0.0128(8) 0.0003(5) 0.0022(5) 0.0017(6)
N2 0.0124(7) 0.0250(7) 0.0148(8) 0.0002(5) 0.0032(6) 0.0013(6)
C1 0.0184(10) 0.0260(9) 0.0295(11) 0.0032(7) 0.0110(8) -0.0009(7)
C2 0.0141(8) 0.0212(8) 0.0257(10) -0.0006(7) 0.0065(7) 0.0056(7)
C3 0.0151(8) 0.0213(8) 0.0196(9) -0.0017(6) 0.0039(6) 0.0009(7)
C4 0.0138(8) 0.0192(8) 0.0152(8) -0.0006(6) 0.0042(6) 0.0008(6)
C5 0.0157(8) 0.0216(8) 0.0142(8) -0.0011(6) 0.0031(6) -0.0007(7)
C6 0.0262(10) 0.0200(8) 0.0246(10) 0.0020(7) 0.0025(8) 0.0039(8)
C7 0.0227(10) 0.0155(8) 0.0225(11) 0.0006(5) 0.0044(8) 0.0052(6)
C8 0.0283(10) 0.0256(9) 0.0256(10) 0.0042(8) 0.0082(8) 0.0038(8)
C9 0.0467(13) 0.0307(10) 0.0249(11) 0.0057(9) 0.0039(9) 0.0005(8)
C10 0.0411(13) 0.0245(10) 0.0369(13) -0.0008(8) -0.0157(9) 0.0049(9)
C11 0.0149(8) 0.0245(8) 0.0196(9) -0.0023(6) 0.0053(6) -0.0017(7)
C12 0.0192(8) 0.0179(8) 0.0180(9) 0.0024(6) 0.0069(6) -0.0025(6)
C13 0.0202(10) 0.0263(9) 0.0518(15) 0.0003(8) 0.0010(9) 0.0126(10)
C14 0.0280(12) 0.0216(9) 0.0310(12) 0.0033(7) 0.0113(9) 0.0091(7)
C15 0.0143(8) 0.0220(8) 0.0191(9) -0.0002(6) 0.0025(6) 0.0002(6)
C16 0.0241(11) 0.0260(10) 0.0205(11) -0.0007(6) 0.0080(8) -0.0051(7)

loop_
_atom_type_symbol
_atom_type_description
_atom_type_scat_dispersion_real
_atom_type_scat_dispersion_imag
_atom_type_scat_source
C C 0.0181 0.0091 'International Tables Vol C Tables 4.2.6.8 and 6.1.1.4'
H H 0.0000 0.0000 'International Tables Vol C Tables 4.2.6.8 and 6.1.1.4'
N N 0.0311 0.0180 'International Tables Vol C Tables 4.2.6.8 and 6.1.1.4'
O O 0.0492 0.0322 'International Tables Vol C Tables 4.2.6.8 and 6.1.1.4'
S S 0.3331 0.5567 'International Tables Vol C Tables 4.2.6.8 and 6.1.1.4'
Br Br -0.6763 1.2805 'International Tables Vol C Tables 4.2.6.8 and 6.1.1.4'

loop_
_geom_angle_atom_site_label_1
_geom_angle_atom_site_label_2
_geom_angle_atom_site_label_3
_geom_angle
O3 S1 O4 122.67(9)
O3 S1 O5 104.93(8)
O4 S1 O5 108.12(7)
O3 S1 N2 108.91(8)
O4 S1 N2 107.53(8)
O5 S1 N2 102.96(7)
N1 O1 C6 111.45(13)
C15 O5 S1 114.30(11)
C12 N1 O1 122.06(14)
C12 N1 C5 116.12(14)
O1 N1 C5 115.67(13)
C5 N2 C11 110.46(13)
C5 N2 S1 115.07(11)
C11 N2 S1 118.48(12)
C16 C1 C2 119.12(17)
C16 C1 H1 120.4
C2 C1 H1 120.4
C1 C2 C3 121.53(17)
C1 C2 Br1 119.82(14)
C3 C2 Br1 118.62(15)
C2 C3 C4 119.42(17)
C2 C3 H3 120.3
C4 C3 H3 120.3
C15 C4 C3 118.37(15)
C15 C4 C5 122.98(15)
C3 C4 C5 118.65(15)
N1 C5 N2 100.40(13)
N1 C5 C4 111.67(14)
N2 C5 C4 113.77(14)
N1 C5 H4 110.2
N2 C5 H4 110.2
C4 C5 H4 110.2
O1 C6 C7 104.72(15)
O1 C6 H6 110.8
C7 C6 H6 110.8
O1 C6 H5 110.8
C7 C6 H5 110.8
H6 C6 H5 108.9
C14 C7 C8 119.5(2)
C14 C7 C6 120.8(2)
C8 C7 C6 119.74(19)
C9 C8 C7 120.20(19)
C9 C8 H7 119.9
C7 C8 H7 119.9
C8 C9 C10 120.0(2)
C8 C9 H10 120.0
C10 C9 H10 120.0
C13 C10 C9 119.9(2)
C13 C10 H2 120.0
C9 C10 H2 120.0
N2 C11 C12 102.41(13)
N2 C11 H11 111.3
C12 C11 H11 111.3
N2 C11 H12 111.3
C12 C11 H12 111.3
H11 C11 H12 109.2
O2 C12 N1 126.31(17)
O2 C12 C11 127.80(16)
N1 C12 C11 105.87(14)
C10 C13 C14 120.1(2)
C10 C13 H8 119.9
C14 C13 H8 119.9
C7 C14 C13 120.3(2)
C7 C14 H9 119.9
C13 C14 H9 119.9
C4 C15 C16 122.21(17)
C4 C15 O5 121.63(15)
C16 C15 O5 116.16(17)
C1 C16 C15 119.27(19)
C1 C16 H13 120.4
C15 C16 H13 120.4

loop_
_geom_bond_atom_site_label_1
_geom_bond_atom_site_label_2
_geom_bond_distance
Br1 C2 1.8932(19)
S1 O3 1.4178(15)
S1 O4 1.4182(14)
S1 O5 1.6012(12)
S1 N2 1.6182(15)
O1 N1 1.3915(18)
O1 C6 1.469(2)
O2 C12 1.221(2)
O5 C15 1.408(2)
N1 C12 1.355(2)
N1 C5 1.456(2)
N2 C5 1.481(2)
N2 C11 1.485(2)
C1 C16 1.382(3)
C1 C2 1.388(3)
C1 H1 0.95
C2 C3 1.391(2)
C3 C4 1.395(2)
C3 H3 0.95
C4 C15 1.384(2)
C4 C5 1.530(2)
C5 H4 1.0
C6 C7 1.493(3)
C6 H6 0.99
C6 H5 0.99
C7 C14 1.388(3)
C7 C8 1.394(3)
C8 C9 1.384(3)
C8 H7 0.95
C9 C10 1.396(3)
C9 H10 0.95
C10 C13 1.380(4)
C10 H2 0.95
C11 C12 1.508(2)
C11 H11 0.99
C11 H12 0.99
C13 C14 1.391(4)
C13 H8 0.95
C14 H9 0.95
C15 C16 1.389(3)
C16 H13 0.95

loop_
_geom_torsion_atom_site_label_1
_geom_torsion_atom_site_label_2
_geom_torsion_atom_site_label_3
_geom_torsion_atom_site_label_4
_geom_torsion
O3 S1 O5 C15 169.82(12)
O4 S1 O5 C15 -57.72(13)
N2 S1 O5 C15 55.89(13)
C6 O1 N1 C12 -85.15(19)
C6 O1 N1 C5 123.54(16)
O3 S1 N2 C5 -168.02(12)
O4 S1 N2 C5 57.01(14)
O5 S1 N2 C5 -57.03(13)
O3 S1 N2 C11 -34.17(15)
O4 S1 N2 C11 -169.14(12)
O5 S1 N2 C11 76.83(13)
C16 C1 C2 C3 -1.2(3)
C16 C1 C2 Br1 176.85(14)
C1 C2 C3 C4 -1.6(3)
Br1 C2 C3 C4 -179.61(13)
C2 C3 C4 C15 3.0(2)
C2 C3 C4 C5 -176.83(15)
C12 N1 C5 N2 0.86(19)
O1 N1 C5 N2 153.92(13)
C12 N1 C5 C4 121.78(16)
O1 N1 C5 C4 -85.17(17)
C11 N2 C5 N1 13.24(17)
S1 N2 C5 N1 150.66(11)
C11 N2 C5 C4 -106.17(15)
S1 N2 C5 C4 31.26(18)
C15 C4 C5 N1 -112.04(18)
C3 C4 C5 N1 67.8(2)
C15 C4 C5 N2 0.7(2)
C3 C4 C5 N2 -179.42(14)
N1 O1 C6 C7 -172.65(14)
O1 C6 C7 C14 106.56(18)
O1 C6 C7 C8 -72.9(2)
C14 C7 C8 C9 -0.8(3)
C6 C7 C8 C9 178.70(18)
C7 C8 C9 C10 0.9(3)
C8 C9 C10 C13 0.2(3)
C5 N2 C11 C12 -21.11(17)
S1 N2 C11 C12 -156.91(11)
O1 N1 C12 O2 16.1(3)
C5 N1 C12 O2 167.25(16)
O1 N1 C12 C11 -165.23(14)
C5 N1 C12 C11 -14.04(19)
N2 C11 C12 O2 -160.74(16)
N2 C11 C12 N1 20.58(16)
C9 C10 C13 C14 -1.4(3)
C8 C7 C14 C13 -0.4(3)
C6 C7 C14 C13 -179.89(16)
C10 C13 C14 C7 1.5(3)
C3 C4 C15 C16 -1.8(3)
C5 C4 C15 C16 177.99(16)
C3 C4 C15 O5 178.79(16)
C5 C4 C15 O5 -1.4(3)
S1 O5 C15 C4 -30.3(2)
S1 O5 C15 C16 150.35(13)
C2 C1 C16 C15 2.4(3)
C4 C15 C16 C1 -0.9(3)
O5 C15 C16 C1 178.52(16)
